data_4115379
loop_
_publ_author_name
'Rajendra Rathore'
'Mihaela I. Deselnicu'
'Carrie L. Burns'

_publ_section_title
;
 A Remarkably Efficient Synthesis of Pure cis-Stilbenoid Hydrocarbons
 Using trans-Dibromoalkenes via Palladium Catalysis
;
_journal_name_full 'Journal of the American Chemical Society'
_journal_page_first 14832
_journal_page_last 14833
_journal_paper_doi 10.1021/ja027421w
_journal_volume 124
_journal_year 2002
_chemical_formula_sum 'C30 H44'
_chemical_formula_weight 404.65
_chemical_name_systematic
;
  ?
;
_space_group_IT_number 2
_symmetry_cell_setting triclinic
_symmetry_space_group_name_Hall '-P 1'
_symmetry_space_group_name_H-M 'P -1'
_atom_sites_solution_hydrogens geom
_atom_sites_solution_primary direct
_atom_sites_solution_secondary difmap
_audit_creation_method SHELXL-97
_cell_angle_alpha 92.513(2)
_cell_angle_beta 90.930(2)
_cell_angle_gamma 94.008(2)
_cell_formula_units_Z 2
_cell_length_a 8.7774(9)
_cell_length_b 10.2972(10)
_cell_length_c 13.6424(13)
_cell_measurement_temperature 173(2)
_cell_volume 1228.6(2)
_computing_cell_refinement 'Bruker SMART'
_computing_data_collection 'Bruker SMART'
_computing_data_reduction 'Bruker SAINT'
_computing_molecular_graphics 'Bruker SHELXTL'
_computing_publication_material 'Bruker SHELXTL'
_computing_structure_refinement 'SHELXL-97 (Sheldrick, 1997)'
_computing_structure_solution 'SHELXS-97 (Sheldrick, 1990)'
_diffrn_ambient_temperature 173(2)
_diffrn_measured_fraction_theta_full 0.921
_diffrn_measured_fraction_theta_max 0.921
_diffrn_measurement_device_type 'CCD area detector'
_diffrn_measurement_method 'phi and omega scans'
_diffrn_radiation_monochromator graphite
_diffrn_radiation_source 'fine-focus sealed tube'
_diffrn_radiation_type MoK\a
_diffrn_radiation_wavelength 0.71073
_diffrn_reflns_av_R_equivalents 0.0000
_diffrn_reflns_av_sigmaI/netI 0.0280
_diffrn_reflns_limit_h_max 10
_diffrn_reflns_limit_h_min -10
_diffrn_reflns_limit_k_max 12
_diffrn_reflns_limit_k_min -12
_diffrn_reflns_limit_l_max 16
_diffrn_reflns_limit_l_min 0
_diffrn_reflns_number 4620
_diffrn_reflns_theta_full 26.38
_diffrn_reflns_theta_max 26.38
_diffrn_reflns_theta_min 1.98
_exptl_absorpt_coefficient_mu 0.061
_exptl_absorpt_correction_T_max 0.9820
_exptl_absorpt_correction_T_min 0.9703
_exptl_absorpt_correction_type none
_exptl_crystal_density_diffrn 1.094
_exptl_crystal_density_meas 0
_exptl_crystal_F_000 448
_exptl_crystal_size_max 0.50
_exptl_crystal_size_mid 0.30
_exptl_crystal_size_min 0.30
_refine_diff_density_max 0.298
_refine_diff_density_min -0.199
_refine_diff_density_rms 0.037
_refine_ls_extinction_method none
_refine_ls_goodness_of_fit_ref 1.018
_refine_ls_hydrogen_treatment mixed
_refine_ls_matrix_type full
_refine_ls_number_parameters 283
_refine_ls_number_reflns 4620
_refine_ls_number_restraints 0
_refine_ls_restrained_S_all 1.018
_refine_ls_R_factor_all 0.0615
_refine_ls_R_factor_gt 0.0483
_refine_ls_shift/su_max 0.000
_refine_ls_shift/su_mean 0.000
_refine_ls_structure_factor_coef Fsqd
_refine_ls_weighting_details 'calc w=1/[\s^2^(Fo^2^)+(0.0705P)^2^+0.4183P] where P=(Fo^2^+2Fc^2^)/3'
_refine_ls_weighting_scheme calc
_refine_ls_wR_factor_gt 0.1307
_refine_ls_wR_factor_ref 0.1393
_reflns_number_gt 3686
_reflns_number_total 4620
_reflns_threshold_expression >2sigma(I)
_cod_data_source_file ja027421w_s1.cif
_cod_data_source_block ratha
_cod_database_code 4115379

loop_
_symmetry_equiv_pos_as_xyz
'x, y, z'
'-x, -y, -z'

loop_
_atom_site_label
_atom_site_type_symbol
_atom_site_fract_x
_atom_site_fract_y
_atom_site_fract_z
_atom_site_U_iso_or_equiv
_atom_site_adp_type
_atom_site_occupancy
_atom_site_symmetry_multiplicity
_atom_site_calc_flag
_atom_site_refinement_flags
C1 C 0.30529(17) 0.70090(14) 0.35520(11) 0.0271(3) Uani 1 1 d .
C2 C 0.24385(17) 0.79642(15) 0.41648(11) 0.0293(3) Uani 1 1 d .
C3 C 0.32527(19) 0.84633(15) 0.50124(11) 0.0325(4) Uani 1 1 d .
C4 C 0.46710(19) 0.80090(15) 0.52548(11) 0.0329(4) Uani 1 1 d .
C5 C 0.52884(18) 0.70580(15) 0.46430(11) 0.0316(4) Uani 1 1 d .
C6 C 0.44737(17) 0.65463(15) 0.38008(11) 0.0288(3) Uani 1 1 d .
C7 C 0.08943(19) 0.84445(16) 0.39336(13) 0.0359(4) Uani 1 1 d .
H7A H 0.0413 0.7915 0.3384 0.054 Uiso 1 1 calc R
H7B H 0.1018 0.9357 0.3756 0.054 Uiso 1 1 calc R
H7C H 0.0249 0.8373 0.4511 0.054 Uiso 1 1 calc R
C8 C 0.2571(2) 0.94854(18) 0.56741(14) 0.0449(4) Uani 1 1 d .
H8A H 0.2100 0.9068 0.6237 0.067 Uiso 1 1 calc R
H8B H 0.1794 0.9912 0.5306 0.067 Uiso 1 1 calc R
H8C H 0.3378 1.0137 0.5907 0.067 Uiso 1 1 calc R
C9 C 0.5512(2) 0.8533(2) 0.61869(13) 0.0475(5) Uani 1 1 d .
H9A H 0.6472 0.8109 0.6253 0.071 Uiso 0.50 1 calc PR
H9B H 0.4875 0.8352 0.6755 0.071 Uiso 0.50 1 calc PR
H9C H 0.5734 0.9476 0.6154 0.071 Uiso 0.50 1 calc PR
H9D H 0.4915 0.9182 0.6521 0.071 Uiso 0.50 1 calc PR
H9E H 0.6512 0.8939 0.6020 0.071 Uiso 0.50 1 calc PR
H9F H 0.5653 0.7815 0.6621 0.071 Uiso 0.50 1 calc PR
C10 C 0.6836(2) 0.65689(19) 0.48613(13) 0.0421(4) Uani 1 1 d .
H10A H 0.7258 0.6996 0.5472 0.063 Uiso 1 1 calc R
H10B H 0.7524 0.6769 0.4321 0.063 Uiso 1 1 calc R
H10C H 0.6729 0.5624 0.4932 0.063 Uiso 1 1 calc R
C11 C 0.51656(19) 0.54891(16) 0.31817(12) 0.0342(4) Uani 1 1 d .
H11A H 0.4519 0.5270 0.2597 0.051 Uiso 1 1 calc R
H11B H 0.5235 0.4712 0.3566 0.051 Uiso 1 1 calc R
H11C H 0.6189 0.5801 0.2982 0.051 Uiso 1 1 calc R
C12 C 0.22200(16) 0.63848(14) 0.26545(11) 0.0268(3) Uani 1 1 d .
C13 C 0.15107(18) 0.50229(15) 0.28147(12) 0.0314(4) Uani 1 1 d .
H13A H 0.2247 0.4531 0.3180 0.038 Uiso 1 1 calc R
H13B H 0.1296 0.4560 0.2171 0.038 Uiso 1 1 calc R
C14 C 0.0031(2) 0.50603(17) 0.33862(14) 0.0406(4) Uani 1 1 d .
H14A H 0.0251 0.5528 0.4028 0.049 Uiso 1 1 calc R
H14B H -0.0699 0.5557 0.3020 0.049 Uiso 1 1 calc R
C15 C -0.0711(2) 0.37099(18) 0.35605(15) 0.0470(5) Uani 1 1 d .
H15A H -0.1016 0.3270 0.2929 0.071 Uiso 1 1 calc R
H15B H -0.1614 0.3793 0.3965 0.071 Uiso 1 1 calc R
H15C H 0.0020 0.3199 0.3899 0.071 Uiso 1 1 calc R
C16 C 0.21227(16) 0.69644(14) 0.17916(11) 0.0266(3) Uani 1 1 d .
C17 C 0.15919(17) 0.62452(15) 0.08332(11) 0.0297(3) Uani 1 1 d .
H17A H 0.0920 0.6792 0.0464 0.036 Uiso 1 1 calc R
H17B H 0.0993 0.5428 0.0979 0.036 Uiso 1 1 calc R
C18 C 0.29512(19) 0.59277(17) 0.02070(12) 0.0356(4) Uani 1 1 d .
H18A H 0.3595 0.6740 0.0117 0.043 Uiso 1 1 calc R
H18B H 0.3575 0.5328 0.0561 0.043 Uiso 1 1 calc R
C19 C 0.2492(2) 0.5305(2) -0.07973(14) 0.0490(5) Uani 1 1 d .
H19A H 0.3401 0.5250 -0.1201 0.073 Uiso 0.50 1 calc PR
H19B H 0.1764 0.5837 -0.1119 0.073 Uiso 0.50 1 calc PR
H19C H 0.2014 0.4428 -0.0719 0.073 Uiso 0.50 1 calc PR
H19D H 0.1385 0.5093 -0.0825 0.073 Uiso 0.50 1 calc PR
H19E H 0.3022 0.4507 -0.0907 0.073 Uiso 0.50 1 calc PR
H19F H 0.2772 0.5916 -0.1306 0.073 Uiso 0.50 1 calc PR
C20 C 0.25293(17) 0.83964(14) 0.16600(10) 0.0262(3) Uani 1 1 d .
C21 C 0.13106(17) 0.91948(15) 0.15242(11) 0.0288(3) Uani 1 1 d .
C22 C 0.16025(18) 1.05194(15) 0.13466(11) 0.0305(3) Uani 1 1 d .
C23 C 0.31130(18) 1.10483(15) 0.12789(11) 0.0305(3) Uani 1 1 d .
C24 C 0.43254(17) 1.02512(15) 0.14039(11) 0.0293(3) Uani 1 1 d .
C25 C 0.40376(17) 0.89286(15) 0.15955(10) 0.0269(3) Uani 1 1 d .
C26 C -0.03423(18) 0.86588(16) 0.15736(13) 0.0351(4) Uani 1 1 d .
H26A H -0.0376 0.7734 0.1721 0.053 Uiso 1 1 calc R
H26B H -0.0859 0.8755 0.0941 0.053 Uiso 1 1 calc R
H26C H -0.0859 0.9142 0.2090 0.053 Uiso 1 1 calc R
C27 C 0.0254(2) 1.13505(17) 0.12406(14) 0.0420(4) Uani 1 1 d .
H27A H 0.0626 1.2249 0.1124 0.063 Uiso 1 1 calc R
H27B H -0.0337 1.1335 0.1844 0.063 Uiso 1 1 calc R
H27C H -0.0397 1.1004 0.0686 0.063 Uiso 1 1 calc R
C28 C 0.3432(2) 1.24761(17) 0.10796(14) 0.0426(4) Uani 1 1 d .
H28A H 0.2474 1.2911 0.1095 0.064 Uiso 0.50 1 calc PR
H28B H 0.3887 1.2556 0.0432 0.064 Uiso 0.50 1 calc PR
H28C H 0.4141 1.2885 0.1583 0.064 Uiso 0.50 1 calc PR
H28D H 0.4528 1.2657 0.0978 0.064 Uiso 0.50 1 calc PR
H28E H 0.3114 1.3012 0.1641 0.064 Uiso 0.50 1 calc PR
H28F H 0.2860 1.2683 0.0490 0.064 Uiso 0.50 1 calc PR
C29 C 0.59623(19) 1.07974(17) 0.13222(13) 0.0389(4) Uani 1 1 d .
H29A H 0.6287 1.0688 0.0641 0.058 Uiso 1 1 calc R
H29B H 0.6623 1.0331 0.1750 0.058 Uiso 1 1 calc R
H29C H 0.6037 1.1726 0.1522 0.058 Uiso 1 1 calc R
C30 C 0.53650(18) 0.80873(16) 0.17175(12) 0.0329(4) Uani 1 1 d .
H30A H 0.5899 0.8329 0.2343 0.049 Uiso 1 1 calc R
H30B H 0.6072 0.8219 0.1176 0.049 Uiso 1 1 calc R
H30C H 0.4985 0.7169 0.1712 0.049 Uiso 1 1 calc R

loop_
_atom_site_aniso_label
_atom_site_aniso_U_11
_atom_site_aniso_U_22
_atom_site_aniso_U_33
_atom_site_aniso_U_23
_atom_site_aniso_U_13
_atom_site_aniso_U_12
C1 0.0286(8) 0.0274(8) 0.0250(8) 0.0036(6) 0.0027(6) -0.0010(6)
C2 0.0306(8) 0.0295(8) 0.0279(8) 0.0039(6) 0.0061(6) -0.0003(6)
C3 0.0384(9) 0.0306(8) 0.0280(8) 0.0013(6) 0.0074(7) -0.0022(7)
C4 0.0384(9) 0.0351(9) 0.0239(8) 0.0032(6) 0.0014(7) -0.0074(7)
C5 0.0301(8) 0.0368(9) 0.0276(8) 0.0068(7) 0.0005(6) -0.0024(7)
C6 0.0302(8) 0.0308(8) 0.0256(8) 0.0040(6) 0.0028(6) 0.0004(6)
C7 0.0358(9) 0.0358(9) 0.0368(9) -0.0002(7) 0.0063(7) 0.0073(7)
C8 0.0533(11) 0.0416(10) 0.0387(10) -0.0080(8) 0.0075(8) 0.0008(8)
C9 0.0545(12) 0.0524(11) 0.0339(10) -0.0042(8) -0.0063(8) -0.0029(9)
C10 0.0356(10) 0.0550(11) 0.0357(9) 0.0041(8) -0.0065(7) 0.0028(8)
C11 0.0323(9) 0.0372(9) 0.0337(9) 0.0006(7) -0.0006(7) 0.0077(7)
C12 0.0231(7) 0.0290(8) 0.0284(8) -0.0006(6) 0.0028(6) 0.0036(6)
C13 0.0341(9) 0.0299(8) 0.0300(8) 0.0013(6) -0.0006(7) 0.0021(6)
C14 0.0393(10) 0.0358(9) 0.0456(10) -0.0004(8) 0.0093(8) -0.0057(7)
C15 0.0443(11) 0.0437(10) 0.0518(11) 0.0063(9) 0.0072(9) -0.0091(8)
C16 0.0193(7) 0.0321(8) 0.0283(8) 0.0000(6) 0.0011(6) 0.0014(6)
C17 0.0273(8) 0.0321(8) 0.0291(8) 0.0012(6) -0.0030(6) -0.0020(6)
C18 0.0323(9) 0.0395(9) 0.0336(9) -0.0047(7) 0.0018(7) -0.0038(7)
C19 0.0424(10) 0.0631(12) 0.0387(10) -0.0142(9) 0.0044(8) -0.0058(9)
C20 0.0261(8) 0.0309(8) 0.0213(7) 0.0000(6) 0.0001(6) -0.0002(6)
C21 0.0267(8) 0.0344(8) 0.0251(8) 0.0006(6) -0.0007(6) 0.0002(6)
C22 0.0330(8) 0.0338(8) 0.0247(8) 0.0004(6) 0.0001(6) 0.0037(6)
C23 0.0375(9) 0.0299(8) 0.0236(8) 0.0000(6) 0.0031(6) -0.0006(6)
C24 0.0302(8) 0.0346(8) 0.0220(7) -0.0020(6) 0.0014(6) -0.0041(6)
C25 0.0254(8) 0.0334(8) 0.0214(7) -0.0005(6) -0.0006(6) -0.0001(6)
C26 0.0266(8) 0.0381(9) 0.0407(9) 0.0032(7) -0.0011(7) 0.0024(7)
C27 0.0416(10) 0.0367(9) 0.0486(11) 0.0056(8) 0.0001(8) 0.0074(8)
C28 0.0437(10) 0.0349(9) 0.0494(11) 0.0054(8) 0.0103(8) 0.0004(7)
C29 0.0349(9) 0.0400(9) 0.0404(10) 0.0024(7) 0.0016(7) -0.0085(7)
C30 0.0252(8) 0.0391(9) 0.0340(9) 0.0011(7) 0.0003(6) -0.0005(6)

loop_
_atom_type_symbol
_atom_type_description
_atom_type_scat_dispersion_real
_atom_type_scat_dispersion_imag
_atom_type_scat_source
C C 0.0033 0.0016 'International Tables Vol C Tables 4.2.6.8 and 6.1.1.4'
H H 0.0000 0.0000 'International Tables Vol C Tables 4.2.6.8 and 6.1.1.4'

loop_
_geom_angle_atom_site_label_1
_geom_angle_atom_site_label_2
_geom_angle_atom_site_label_3
_geom_angle
C2 C1 C6 119.45(14)
C2 C1 C12 123.12(13)
C6 C1 C12 117.34(13)
C1 C2 C3 119.99(14)
C1 C2 C7 120.54(14)
C3 C2 C7 119.45(14)
C4 C3 C2 120.47(14)
C4 C3 C8 120.00(15)
C2 C3 C8 119.52(15)
C3 C4 C5 119.64(14)
C3 C4 C9 119.70(15)
C5 C4 C9 120.66(16)
C4 C5 C6 120.15(15)
C4 C5 C10 121.37(15)
C6 C5 C10 118.48(15)
C5 C6 C1 120.27(14)
C5 C6 C11 118.14(14)
C1 C6 C11 121.58(14)
C16 C12 C1 123.73(13)
C16 C12 C13 122.92(14)
C1 C12 C13 113.35(12)
C12 C13 C14 111.72(13)
C15 C14 C13 113.11(15)
C12 C16 C20 124.11(13)
C12 C16 C17 123.65(13)
C20 C16 C17 112.24(12)
C16 C17 C18 110.85(12)
C19 C18 C17 113.35(14)
C25 C20 C21 119.55(14)
C25 C20 C16 123.18(13)
C21 C20 C16 117.09(13)
C22 C21 C20 120.27(14)
C22 C21 C26 118.25(14)
C20 C21 C26 121.48(14)
C21 C22 C23 120.05(14)
C21 C22 C27 118.36(14)
C23 C22 C27 121.59(14)
C24 C23 C22 119.69(14)
C24 C23 C28 120.13(14)
C22 C23 C28 120.18(15)
C23 C24 C25 120.41(14)
C23 C24 C29 120.57(14)
C25 C24 C29 119.01(14)
C20 C25 C24 120.02(14)
C20 C25 C30 120.62(14)
C24 C25 C30 119.35(13)

loop_
_geom_bond_atom_site_label_1
_geom_bond_atom_site_label_2
_geom_bond_distance
C1 C2 1.405(2)
C1 C6 1.407(2)
C1 C12 1.511(2)
C2 C3 1.408(2)
C2 C7 1.508(2)
C3 C4 1.400(2)
C3 C8 1.518(2)
C4 C5 1.402(2)
C4 C9 1.519(2)
C5 C6 1.406(2)
C5 C10 1.511(2)
C6 C11 1.515(2)
C12 C16 1.347(2)
C12 C13 1.520(2)
C13 C14 1.528(2)
C14 C15 1.524(2)
C16 C20 1.512(2)
C16 C17 1.524(2)
C17 C18 1.524(2)
C18 C19 1.523(2)
C20 C25 1.403(2)
C20 C21 1.409(2)
C21 C22 1.402(2)
C21 C26 1.519(2)
C22 C23 1.404(2)
C22 C27 1.517(2)
C23 C24 1.401(2)
C23 C28 1.515(2)
C24 C25 1.404(2)
C24 C29 1.514(2)
C25 C30 1.511(2)

loop_
_geom_torsion_atom_site_label_1
_geom_torsion_atom_site_label_2
_geom_torsion_atom_site_label_3
_geom_torsion_atom_site_label_4
_geom_torsion
C6 C1 C2 C3 0.9(2)
C12 C1 C2 C3 177.30(13)
C6 C1 C2 C7 -177.94(14)
C12 C1 C2 C7 -1.5(2)
C1 C2 C3 C4 -0.4(2)
C7 C2 C3 C4 178.43(14)
C1 C2 C3 C8 -179.42(14)
C7 C2 C3 C8 -0.6(2)
C2 C3 C4 C5 0.5(2)
C8 C3 C4 C5 179.57(14)
C2 C3 C4 C9 -178.36(14)
C8 C3 C4 C9 0.7(2)
C3 C4 C5 C6 -1.2(2)
C9 C4 C5 C6 177.70(14)
C3 C4 C5 C10 178.22(15)
C9 C4 C5 C10 -2.9(2)
C4 C5 C6 C1 1.7(2)
C10 C5 C6 C1 -177.74(14)
C4 C5 C6 C11 -178.03(14)
C10 C5 C6 C11 2.6(2)
C2 C1 C6 C5 -1.5(2)
C12 C1 C6 C5 -178.15(13)
C2 C1 C6 C11 178.18(14)
C12 C1 C6 C11 1.5(2)
C2 C1 C12 C16 78.1(2)
C6 C1 C12 C16 -105.37(17)
C2 C1 C12 C13 -102.52(16)
C6 C1 C12 C13 73.98(17)
C16 C12 C13 C14 -102.88(17)
C1 C12 C13 C14 77.76(17)
C12 C13 C14 C15 -179.97(14)
C1 C12 C16 C20 -13.5(2)
C13 C12 C16 C20 167.23(14)
C1 C12 C16 C17 166.33(13)
C13 C12 C16 C17 -13.0(2)
C12 C16 C17 C18 -100.06(17)
C20 C16 C17 C18 79.77(16)
C16 C17 C18 C19 -175.34(14)
C12 C16 C20 C25 78.6(2)
C17 C16 C20 C25 -101.23(16)
C12 C16 C20 C21 -106.25(17)
C17 C16 C20 C21 73.91(16)
C25 C20 C21 C22 -1.4(2)
C16 C20 C21 C22 -176.68(13)
C25 C20 C21 C26 179.18(14)
C16 C20 C21 C26 3.9(2)
C20 C21 C22 C23 1.6(2)
C26 C21 C22 C23 -178.92(14)
C20 C21 C22 C27 -177.88(14)
C26 C21 C22 C27 1.6(2)
C21 C22 C23 C24 -0.9(2)
C27 C22 C23 C24 178.53(14)
C21 C22 C23 C28 179.54(15)
C27 C22 C23 C28 -1.0(2)
C22 C23 C24 C25 0.0(2)
C28 C23 C24 C25 179.57(14)
C22 C23 C24 C29 179.28(14)
C28 C23 C24 C29 -1.2(2)
C21 C20 C25 C24 0.5(2)
C16 C20 C25 C24 175.49(13)
C21 C20 C25 C30 -178.74(13)
C16 C20 C25 C30 -3.7(2)
C23 C24 C25 C20 0.2(2)
C29 C24 C25 C20 -179.06(14)
C23 C24 C25 C30 179.40(14)
C29 C24 C25 C30 0.2(2)
